data_2216541
loop_
_publ_author_name
'Arulsamy, Navamoney'
'Crawford, Jared L.'

_publ_section_title
;
 <i>trans</i>-Bis(acetylacetonato)diaquachromium(III) perchlorate
 monohydrate
;
_journal_coeditor_code HJ3062
_journal_issue 12
_journal_name_full 'Acta Crystallographica Section E'
_journal_page_first m3128
_journal_page_last m3128
_journal_paper_doi 10.1107/S1600536807059417
_journal_volume 63
_journal_year 2007
_chemical_formula_iupac '[Cr (C5 H7 O2)2 (H2 O)2] (Cl O4), H2 O'
_chemical_formula_moiety 'C10 H18 Cr O6 +, Cl O4 -, H2 O'
_chemical_formula_sum 'C10 H20 Cl Cr O11'
_chemical_formula_weight 403.71
_chemical_name_systematic
;
<i>trans</i>-Bis(acetylacetonato)diaquachromium(III) perchlorate monohydrate
;
_space_group_IT_number 2
_symmetry_cell_setting triclinic
_symmetry_space_group_name_Hall '-P 1'
_symmetry_space_group_name_H-M 'P -1'
_atom_sites_solution_hydrogens geom
_atom_sites_solution_primary direct
_atom_sites_solution_secondary difmap
_audit_creation_method SHELXL-97
_cell_angle_alpha 91.9250(10)
_cell_angle_beta 98.2540(10)
_cell_angle_gamma 98.3880(10)
_cell_formula_units_Z 2
_cell_length_a 8.47350(10)
_cell_length_b 10.10220(10)
_cell_length_c 10.31650(10)
_cell_measurement_reflns_used 3912
_cell_measurement_temperature 296(2)
_cell_measurement_theta_max 32.15
_cell_measurement_theta_min 2.78
_cell_volume 863.264(16)
_computing_cell_refinement 'SAINT (Bruker, 2001)'
_computing_data_collection 'SMART (Bruker, 2001)'
_computing_data_reduction 'SAINT (Bruker, 2001)'
_computing_molecular_graphics 'SHELXTL (Sheldrick, 2004b)'
_computing_publication_material 'SHELXTL (Sheldrick, 2004b)'
_computing_structure_refinement 'SHELXTL (Sheldrick, 2004b)'
_computing_structure_solution 'SHELXTL (Sheldrick, 2004b)'
_diffrn_ambient_temperature 296(2)
_diffrn_measured_fraction_theta_full 0.985
_diffrn_measured_fraction_theta_max 0.985
_diffrn_measurement_device_type 'Bruker SMART CCD area-detector'
_diffrn_measurement_method 'phi and omega scans'
_diffrn_radiation_monochromator graphite
_diffrn_radiation_source 'fine-focus sealed tube'
_diffrn_radiation_type MoK\a
_diffrn_radiation_wavelength 0.71073
_diffrn_reflns_av_R_equivalents 0.0267
_diffrn_reflns_av_sigmaI/netI 0.0403
_diffrn_reflns_limit_h_max 11
_diffrn_reflns_limit_h_min -11
_diffrn_reflns_limit_k_max 13
_diffrn_reflns_limit_k_min -12
_diffrn_reflns_limit_l_max 13
_diffrn_reflns_limit_l_min -13
_diffrn_reflns_number 8216
_diffrn_reflns_theta_full 28.70
_diffrn_reflns_theta_max 28.70
_diffrn_reflns_theta_min 2.04
_exptl_absorpt_coefficient_mu 0.867
_exptl_absorpt_correction_T_max 0.8992
_exptl_absorpt_correction_T_min 0.8124
_exptl_absorpt_correction_type multi-scan
_exptl_absorpt_process_details '(SADABS; Sheldrick, 2004a)'
_exptl_crystal_colour purple
_exptl_crystal_density_diffrn 1.553
_exptl_crystal_density_method 'not measured'
_exptl_crystal_description rectangular_prism
_exptl_crystal_F_000 418
_exptl_crystal_size_max 0.25
_exptl_crystal_size_mid 0.17
_exptl_crystal_size_min 0.13
_refine_diff_density_max 0.526
_refine_diff_density_min -0.306
_refine_ls_extinction_method none
_refine_ls_goodness_of_fit_ref 1.058
_refine_ls_hydrogen_treatment constr
_refine_ls_matrix_type full
_refine_ls_number_parameters 221
_refine_ls_number_reflns 4395
_refine_ls_number_restraints 0
_refine_ls_restrained_S_all 1.058
_refine_ls_R_factor_all 0.0582
_refine_ls_R_factor_gt 0.0414
_refine_ls_shift/su_max 0.010
_refine_ls_shift/su_mean 0.000
_refine_ls_structure_factor_coef Fsqd
_refine_ls_weighting_details 'calc w=1/[\s^2^(Fo^2^)+(0.0604P)^2^+0.1291P] where P=(Fo^2^+2Fc^2^)/3'
_refine_ls_weighting_scheme calc
_refine_ls_wR_factor_gt 0.1091
_refine_ls_wR_factor_ref 0.1198
_reflns_number_gt 3304
_reflns_number_total 4395
_reflns_threshold_expression >2sigma(I)
_cod_data_source_file hj3062.cif
_cod_data_source_block I
_cod_depositor_comments
;
The following automatic conversions were performed:
'_symmetry_cell_setting' value 'Triclinic' changed to 'triclinic'
according to '/home/saulius/struct/CIF-dictionaries/cif_core.dic'
dictionary named 'cif_core.dic' version 2.4.1 from 2010-06-29.

Automatic conversion script
Id: cif_fix_enum 1527 2010-12-29 10:47:43Z saulius 

The following automatic conversions were performed:

'_symmetry_cell_setting' value 'Triclinic' changed to 'triclinic'
according to /home/saulius/struct/CIF-dictionaries/cif_core.dic
dictionary named 'cif_core.dic' version 2.4.1 from 2010-06-29.

Automatic conversion script
Id: cif_fix_values 1715 2011-07-08 13:25:40Z adriana 
;
_cod_original_sg_symbol_H-M P-1
_cod_database_code 2216541
_cod_database_fobs_code 2216541

loop_
_symmetry_equiv_pos_as_xyz
'x, y, z'
'-x, -y, -z'

loop_
_atom_site_type_symbol
_atom_site_label
_atom_site_fract_x
_atom_site_fract_y
_atom_site_fract_z
_atom_site_U_iso_or_equiv
_atom_site_adp_type
_atom_site_calc_flag
_atom_site_refinement_flags
_atom_site_occupancy
Cr Cr1 -0.5000 0.5000 0.0000 0.02705(13) Uani d S 1
O O1 -0.4718(2) 0.57332(16) -0.16778(15) 0.0375(4) Uani d . 1
O O2 -0.32612(18) 0.39562(14) -0.00618(15) 0.0335(3) Uani d . 1
O O1W -0.33961(19) 0.65211(15) 0.08989(16) 0.0378(4) Uani d . 1
H H1WA -0.2795 0.6354 0.1701 0.077(11) Uiso d R 1
H H1WB -0.3743 0.7268 0.0994 0.073(11) Uiso d R 1
C C1 -0.3668(4) 0.6284(3) -0.3601(3) 0.0593(8) Uani d . 1
H H1A -0.3946 0.7161 -0.3463 0.089 Uiso calc R 1
H H1B -0.4465 0.5778 -0.4257 0.089 Uiso calc R 1
H H1C -0.2632 0.6365 -0.3888 0.089 Uiso calc R 1
C C2 -0.3609(3) 0.5583(2) -0.2345(2) 0.0367(5) Uani d . 1
C C3 -0.2393(3) 0.4799(3) -0.1982(3) 0.0473(6) Uani d . 1
H H3A -0.1604 0.4794 -0.2522 0.057 Uiso calc R 1
C C4 -0.2265(3) 0.4046(2) -0.0909(2) 0.0353(5) Uani d . 1
C C5 -0.0908(3) 0.3242(3) -0.0624(3) 0.0555(7) Uani d . 1
H H5A -0.1330 0.2358 -0.0401 0.083 Uiso calc R 1
H H5B -0.0141 0.3673 0.0097 0.083 Uiso calc R 1
H H5C -0.0385 0.3180 -0.1385 0.083 Uiso calc R 1
Cr Cr2 0.5000 1.0000 1.0000 0.02978(14) Uani d S 1
O O3 0.7006(2) 0.96239(17) 0.94534(17) 0.0435(4) Uani d . 1
O O4 0.4621(2) 1.11026(14) 0.85140(15) 0.0352(4) Uani d . 1
O O2W 0.3801(2) 0.84204(16) 0.88978(17) 0.0460(4) Uani d . 1
H H2WA 0.3641 0.7608 0.9235 0.079(11) Uiso d R 1
H H2WB 0.3463 0.8435 0.8102 0.069(10) Uiso d R 1
C C6 0.9000(4) 0.9363(4) 0.8152(3) 0.0700(9) Uani d . 1
H H6A 0.8948 0.8430 0.8322 0.105 Uiso calc R 1
H H6B 0.9863 0.9876 0.8749 0.105 Uiso calc R 1
H H6C 0.9193 0.9492 0.7267 0.105 Uiso calc R 1
C C7 0.7446(3) 0.9812(2) 0.8333(3) 0.0433(6) Uani d . 1
C C8 0.6581(4) 1.0418(3) 0.7326(3) 0.0476(6) Uani d . 1
H H8A 0.6920 1.0396 0.6508 0.057 Uiso calc R 1
C C9 0.5269(3) 1.1044(2) 0.7444(2) 0.0375(5) Uani d . 1
C C10 0.4496(4) 1.1741(3) 0.6327(3) 0.0545(7) Uani d . 1
H H10A 0.3376 1.1364 0.6117 0.082 Uiso calc R 1
H H10B 0.5024 1.1628 0.5576 0.082 Uiso calc R 1
H H10C 0.4589 1.2678 0.6568 0.082 Uiso calc R 1
Cl Cl1 0.14280(8) 0.74642(7) 0.57605(7) 0.05233(19) Uani d . 1
O O5 0.1993(5) 0.6524(4) 0.4986(4) 0.1280(13) Uani d . 1
O O6 0.0140(4) 0.7951(4) 0.5022(3) 0.1255(13) Uani d . 1
O O7 0.2687(4) 0.8519(3) 0.6237(3) 0.1001(10) Uani d . 1
O O8 0.0877(4) 0.6810(3) 0.6845(3) 0.0921(8) Uani d . 1
O O3W -0.1754(3) 0.5970(3) 0.3083(2) 0.0835(8) Uani d . 1
H H3WA -0.1619 0.5190 0.3251 0.111(16) Uiso d R 1
H H3WB -0.1107 0.6558 0.3648 0.082(12) Uiso d R 1

loop_
_atom_site_aniso_label
_atom_site_aniso_U_11
_atom_site_aniso_U_22
_atom_site_aniso_U_33
_atom_site_aniso_U_12
_atom_site_aniso_U_13
_atom_site_aniso_U_23
Cr1 0.0330(3) 0.0250(2) 0.0250(2) 0.00974(18) 0.00458(18) 0.00419(17)
O1 0.0456(9) 0.0404(9) 0.0293(8) 0.0123(7) 0.0071(7) 0.0115(7)
O2 0.0371(8) 0.0307(8) 0.0357(8) 0.0123(6) 0.0071(6) 0.0053(6)
O1W 0.0414(9) 0.0296(8) 0.0403(9) 0.0083(7) -0.0034(7) -0.0007(7)
C1 0.073(2) 0.0684(19) 0.0374(15) 0.0051(15) 0.0133(13) 0.0176(14)
C2 0.0439(13) 0.0350(11) 0.0285(11) -0.0031(9) 0.0063(9) 0.0004(9)
C3 0.0441(14) 0.0573(16) 0.0450(15) 0.0108(12) 0.0178(11) 0.0045(12)
C4 0.0321(11) 0.0317(11) 0.0420(13) 0.0050(9) 0.0061(9) -0.0029(9)
C5 0.0413(14) 0.0515(15) 0.078(2) 0.0177(12) 0.0128(13) 0.0058(14)
Cr2 0.0447(3) 0.0222(2) 0.0219(2) 0.00884(19) -0.00079(19) 0.00258(17)
O3 0.0531(10) 0.0452(10) 0.0355(9) 0.0209(8) 0.0038(7) 0.0046(7)
O4 0.0526(10) 0.0282(7) 0.0257(8) 0.0116(7) 0.0023(7) 0.0057(6)
O2W 0.0737(12) 0.0270(8) 0.0307(9) 0.0025(8) -0.0093(8) 0.0027(7)
C6 0.064(2) 0.093(2) 0.060(2) 0.0358(18) 0.0097(15) -0.0072(18)
C7 0.0515(14) 0.0404(13) 0.0381(13) 0.0089(11) 0.0064(11) -0.0043(10)
C8 0.0635(17) 0.0519(15) 0.0300(12) 0.0140(13) 0.0097(11) 0.0021(11)
C9 0.0550(14) 0.0294(11) 0.0261(11) 0.0039(10) 0.0012(10) 0.0052(9)
C10 0.078(2) 0.0576(16) 0.0305(13) 0.0194(14) 0.0052(12) 0.0155(12)
Cl1 0.0531(4) 0.0576(4) 0.0407(4) 0.0015(3) -0.0030(3) -0.0046(3)
O5 0.125(3) 0.136(3) 0.124(3) 0.016(2) 0.043(2) -0.060(2)
O6 0.127(3) 0.117(2) 0.117(3) 0.036(2) -0.053(2) 0.011(2)
O7 0.124(2) 0.0891(18) 0.0598(15) -0.0469(17) -0.0152(15) 0.0045(14)
O8 0.098(2) 0.0925(19) 0.0856(19) -0.0049(15) 0.0306(15) 0.0158(15)
O3W 0.0992(19) 0.0619(15) 0.0730(16) 0.0137(13) -0.0441(14) 0.0041(12)

loop_
_atom_type_symbol
_atom_type_description
_atom_type_scat_dispersion_real
_atom_type_scat_dispersion_imag
_atom_type_scat_source
C C 0.0033 0.0016 'International Tables Vol C Tables 4.2.6.8 and 6.1.1.4'
H H 0.0000 0.0000 'International Tables Vol C Tables 4.2.6.8 and 6.1.1.4'
O O 0.0106 0.0060 'International Tables Vol C Tables 4.2.6.8 and 6.1.1.4'
Cl Cl 0.1484 0.1585 'International Tables Vol C Tables 4.2.6.8 and 6.1.1.4'
Cr Cr 0.3209 0.6236 'International Tables Vol C Tables 4.2.6.8 and 6.1.1.4'

loop_
_geom_angle_atom_site_label_1
_geom_angle_atom_site_label_2
_geom_angle_atom_site_label_3
_geom_angle_site_symmetry_1
_geom_angle_site_symmetry_3
_geom_angle
_geom_angle_publ_flag
O1 Cr1 O1 2_465 . 180.00(9) y
O1 Cr1 O2 2_465 2_465 92.01(7) ?
O1 Cr1 O2 . 2_465 87.99(7) y
O1 Cr1 O2 2_465 . 87.99(7) ?
O1 Cr1 O2 . . 92.01(7) y
O2 Cr1 O2 2_465 . 180.0 y
O1 Cr1 O1W 2_465 . 90.44(7) y
O1 Cr1 O1W . . 89.56(7) y
O2 Cr1 O1W 2_465 . 90.80(6) y
O2 Cr1 O1W . . 89.20(6) y
O1 Cr1 O1W 2_465 2_465 89.56(7) ?
O1 Cr1 O1W . 2_465 90.44(7) ?
O2 Cr1 O1W 2_465 2_465 89.20(6) ?
O2 Cr1 O1W . 2_465 90.80(6) ?
O1W Cr1 O1W . 2_465 180.0 y
C2 O1 Cr1 . . 126.92(15) ?
C4 O2 Cr1 . . 125.96(14) ?
Cr1 O1W H1WA . . 116.9 ?
Cr1 O1W H1WB . . 116.3 ?
H1WA O1W H1WB . . 108.2 ?
C2 C1 H1A . . 109.5 ?
C2 C1 H1B . . 109.5 ?
H1A C1 H1B . . 109.5 ?
C2 C1 H1C . . 109.5 ?
H1A C1 H1C . . 109.5 ?
H1B C1 H1C . . 109.5 ?
O1 C2 C3 . . 124.1(2) ?
O1 C2 C1 . . 115.6(2) ?
C3 C2 C1 . . 120.2(2) ?
C4 C3 C2 . . 125.9(2) ?
C4 C3 H3A . . 117.1 ?
C2 C3 H3A . . 117.1 ?
O2 C4 C3 . . 124.4(2) ?
O2 C4 C5 . . 114.5(2) ?
C3 C4 C5 . . 121.1(2) ?
C4 C5 H5A . . 109.5 ?
C4 C5 H5B . . 109.5 ?
H5A C5 H5B . . 109.5 ?
C4 C5 H5C . . 109.5 ?
H5A C5 H5C . . 109.5 ?
H5B C5 H5C . . 109.5 ?
O3 Cr2 O3 2_677 . 180.0000(10) y
O4 Cr2 O3 . 2_677 89.27(7) y
O4 Cr2 O3 2_677 2_677 90.73(7) ?
O4 Cr2 O3 . . 90.73(7) y
O4 Cr2 O3 2_677 . 89.27(7) ?
O4 Cr2 O4 . 2_677 180.0000(10) y
O4 Cr2 O2W . 2_677 90.99(7) y
O4 Cr2 O2W 2_677 2_677 89.01(7) ?
O3 Cr2 O2W 2_677 2_677 89.85(8) ?
O3 Cr2 O2W . 2_677 90.15(8) ?
O4 Cr2 O2W . . 89.01(7) y
O4 Cr2 O2W 2_677 . 90.99(7) ?
O3 Cr2 O2W 2_677 . 90.15(8) y
O3 Cr2 O2W . . 89.85(8) y
O2W Cr2 O2W 2_677 . 180.0 y
C7 O3 Cr2 . . 126.76(16) ?
C9 O4 Cr2 . . 125.35(14) ?
Cr2 O2W H2WA . . 120.7 ?
Cr2 O2W H2WB . . 124.1 ?
H2WA O2W H2WB . . 115.1 ?
C7 C6 H6A . . 109.5 ?
C7 C6 H6B . . 109.5 ?
H6A C6 H6B . . 109.5 ?
C7 C6 H6C . . 109.5 ?
H6A C6 H6C . . 109.5 ?
H6B C6 H6C . . 109.5 ?
O3 C7 C8 . . 124.0(2) ?
O3 C7 C6 . . 115.7(2) ?
C8 C7 C6 . . 120.3(3) ?
C9 C8 C7 . . 125.3(2) ?
C9 C8 H8A . . 117.4 ?
C7 C8 H8A . . 117.4 ?
O4 C9 C8 . . 124.1(2) ?
O4 C9 C10 . . 114.9(2) ?
C8 C9 C10 . . 121.0(2) ?
C9 C10 H10A . . 109.5 ?
C9 C10 H10B . . 109.5 ?
H10A C10 H10B . . 109.5 ?
C9 C10 H10C . . 109.5 ?
H10A C10 H10C . . 109.5 ?
H10B C10 H10C . . 109.5 ?
O6 Cl1 O5 . . 109.4(2) ?
O6 Cl1 O7 . . 111.0(2) ?
O5 Cl1 O7 . . 110.3(2) ?
O6 Cl1 O8 . . 109.1(2) ?
O5 Cl1 O8 . . 108.2(2) ?
O7 Cl1 O8 . . 108.72(17) ?
H3WA O3W H3WB . . 110.8 ?

loop_
_geom_bond_atom_site_label_1
_geom_bond_atom_site_label_2
_geom_bond_site_symmetry_2
_geom_bond_distance
_geom_bond_publ_flag
Cr1 O1 2_465 1.9378(15) ?
Cr1 O1 . 1.9378(15) y
Cr1 O2 2_465 1.9398(14) ?
Cr1 O2 . 1.9398(14) y
Cr1 O1W . 2.0004(15) y
Cr1 O1W 2_465 2.0004(15) ?
O1 C2 . 1.264(3) ?
O2 C4 . 1.296(3) ?
O1W H1WA . 0.9413 ?
O1W H1WB . 0.8568 ?
C1 C2 . 1.496(3) ?
C1 H1A . 0.9600 ?
C1 H1B . 0.9600 ?
C1 H1C . 0.9600 ?
C2 C3 . 1.406(4) ?
C3 C4 . 1.364(4) ?
C3 H3A . 0.9300 ?
C4 C5 . 1.504(3) ?
C5 H5A . 0.9600 ?
C5 H5B . 0.9600 ?
C5 H5C . 0.9600 ?
Cr2 O3 2_677 1.9492(18) ?
Cr2 O3 . 1.9492(18) y
Cr2 O4 . 1.9420(14) y
Cr2 O4 2_677 1.9420(14) ?
Cr2 O2W 2_677 1.9862(16) ?
Cr2 O2W . 1.9862(16) y
O3 C7 . 1.276(3) ?
O4 C9 . 1.305(3) ?
O2W H2WA . 0.9013 ?
O2W H2WB . 0.8315 ?
C6 C7 . 1.488(4) ?
C6 H6A . 0.9600 ?
C6 H6B . 0.9600 ?
C6 H6C . 0.9600 ?
C7 C8 . 1.395(4) ?
C8 C9 . 1.375(4) ?
C8 H8A . 0.9300 ?
C9 C10 . 1.492(3) ?
C10 H10A . 0.9600 ?
C10 H10B . 0.9600 ?
C10 H10C . 0.9600 ?
Cl1 O6 . 1.399(3) ?
Cl1 O5 . 1.401(3) ?
Cl1 O7 . 1.413(2) ?
Cl1 O8 . 1.420(3) ?
O3W H3WA . 0.8328 ?
O3W H3WB . 0.8855 ?

loop_
_geom_hbond_atom_site_label_D
_geom_hbond_atom_site_label_H
_geom_hbond_atom_site_label_A
_geom_hbond_site_symmetry_A
_geom_hbond_distance_DH
_geom_hbond_distance_HA
_geom_hbond_distance_DA
_geom_hbond_angle_DHA
O1W H1WA O3W . 0.94 1.65 2.594(3) 176.8
O1W H1WB O4 2_576 0.86 1.98 2.832(2) 171.0
O2W H2WA O2 2_566 0.90 1.83 2.729(2) 174.2
O2W H2WB O7 . 0.83 1.95 2.781(3) 178.6
O3W H3WA O8 2_566 0.83 2.20 3.008(4) 162.1
O3W H3WB O6 . 0.89 2.03 2.908(4) 173.3
